data_4026305
loop_
_publ_author_name
'Jun-Tao Zhang'
'Xian-Liang Qi'
'Jie Chen'
'Bao-Sheng Li'
'You-Bai Zhou'
'Xiao-Ping Cao'

_publ_section_title
;
 Total Synthesis of Malyngamides K, L, and 5''-epi-C and Absolute
 Configuration of Malyngamide L
;
_journal_name_full 'Journal of Organic Chemistry'
_journal_page_first 3946
_journal_page_last 3959
_journal_paper_doi 10.1021/jo2003852
_journal_volume 76
_journal_year 2011
_chemical_absolute_configuration none
_chemical_formula_sum 'C9 H13 Br O3'
_chemical_formula_weight 249.10
_chemical_name_systematic
; 
 ? 
;
_space_group_IT_number 4
_symmetry_cell_setting monoclinic
_symmetry_space_group_name_Hall 'P 2yb'
_symmetry_space_group_name_H-M 'P 1 21 1'
_atom_sites_solution_hydrogens geom
_atom_sites_solution_primary direct
_atom_sites_solution_secondary difmap
_audit_creation_method SHELXL-97
_cell_angle_alpha 90.00
_cell_angle_beta 112.943(9)
_cell_angle_gamma 90.00
_cell_formula_units_Z 4
_cell_length_a 10.913(8)
_cell_length_b 8.164(6)
_cell_length_c 12.409(9)
_cell_measurement_reflns_used 1137
_cell_measurement_temperature 296(2)
_cell_measurement_theta_max 20.34
_cell_measurement_theta_min 3.07
_cell_volume 1018.1(13)
_computing_cell_refinement 'Bruker SAINT'
_computing_data_collection 'Bruker APEX2'
_computing_data_reduction 'Bruker SAINT'
_computing_molecular_graphics 'Bruker SHELXTL'
_computing_publication_material 'Bruker SHELXTL'
_computing_structure_refinement 'SHELXL-97 (Sheldrick, 2008)'
_computing_structure_solution 'SHELXS-97 (Sheldrick, 2008)'
_diffrn_ambient_temperature 296(2)
_diffrn_measured_fraction_theta_full 0.972
_diffrn_measured_fraction_theta_max 0.972
_diffrn_measurement_device_type 'Bruker APEX-II CCD'
_diffrn_measurement_method '\f and \w scans'
_diffrn_radiation_monochromator graphite
_diffrn_radiation_source 'fine-focus sealed tube'
_diffrn_radiation_type MoK\a
_diffrn_radiation_wavelength 0.71073
_diffrn_reflns_av_R_equivalents 0.0489
_diffrn_reflns_av_sigmaI/netI 0.1224
_diffrn_reflns_limit_h_max 13
_diffrn_reflns_limit_h_min -7
_diffrn_reflns_limit_k_max 9
_diffrn_reflns_limit_k_min -8
_diffrn_reflns_limit_l_max 14
_diffrn_reflns_limit_l_min -12
_diffrn_reflns_number 4136
_diffrn_reflns_theta_full 25.10
_diffrn_reflns_theta_max 25.10
_diffrn_reflns_theta_min 3.07
_exptl_absorpt_coefficient_mu 4.011
_exptl_absorpt_correction_T_max 0.4219
_exptl_absorpt_correction_T_min 0.3601
_exptl_absorpt_correction_type multi-scan
_exptl_absorpt_process_details SADABS
_exptl_crystal_colour colorless
_exptl_crystal_density_diffrn 1.625
_exptl_crystal_description block
_exptl_crystal_F_000 504
_exptl_crystal_size_max 0.32
_exptl_crystal_size_mid 0.31
_exptl_crystal_size_min 0.26
_refine_diff_density_max 0.521
_refine_diff_density_min -0.381
_refine_diff_density_rms 0.097
_refine_ls_abs_structure_details 'Flack H D (1983), Acta Cryst. A39, 876-881'
_refine_ls_abs_structure_Flack 0.00(1)
_refine_ls_extinction_coef 0.024(3)
_refine_ls_extinction_expression Fc^*^=kFc[1+0.001xFc^2^\l^3^/sin(2\q)]^-1/4^
_refine_ls_extinction_method SHELXL
_refine_ls_goodness_of_fit_ref 0.943
_refine_ls_hydrogen_treatment constr
_refine_ls_matrix_type full
_refine_ls_number_parameters 240
_refine_ls_number_reflns 3060
_refine_ls_number_restraints 1
_refine_ls_restrained_S_all 0.943
_refine_ls_R_factor_all 0.0980
_refine_ls_R_factor_gt 0.0547
_refine_ls_shift/su_max 0.001
_refine_ls_shift/su_mean 0.000
_refine_ls_structure_factor_coef Fsqd
_refine_ls_weighting_details 'calc w=1/[\s^2^(Fo^2^)+(0.0528P)^2^+0.0000P] where P=(Fo^2^+2Fc^2^)/3'
_refine_ls_weighting_scheme calc
_refine_ls_wR_factor_gt 0.1189
_refine_ls_wR_factor_ref 0.1362
_reflns_number_gt 1977
_reflns_number_total 3060
_reflns_threshold_expression >2sigma(I)
_cod_data_source_file jo2003852_si_002.cif
_cod_data_source_block p21
_cod_database_code 4026305

loop_
_symmetry_equiv_pos_as_xyz
'x, y, z'
'-x, y+1/2, -z'

loop_
_atom_site_label
_atom_site_type_symbol
_atom_site_fract_x
_atom_site_fract_y
_atom_site_fract_z
_atom_site_U_iso_or_equiv
_atom_site_adp_type
_atom_site_occupancy
_atom_site_symmetry_multiplicity
_atom_site_calc_flag
_atom_site_refinement_flags
Br1 Br 0.06962(10) 0.14762(13) 0.09518(9) 0.0644(4) Uani 1 1 d .
Br2 Br 0.22713(14) -0.14450(16) 0.77773(12) 0.0829(5) Uani 1 1 d .
C1 C 0.1737(8) 0.3376(13) 0.1605(8) 0.040(2) Uani 1 1 d .
C2 C 0.1169(9) 0.4658(14) 0.1852(9) 0.048(3) Uani 1 1 d .
H2 H 0.0259 0.4627 0.1672 0.058 Uiso 1 1 calc R
C3 C 0.1920(8) 0.6152(12) 0.2406(8) 0.045(2) Uani 1 1 d .
H3A H 0.1640 0.6512 0.3020 0.053 Uiso 1 1 calc R
H3B H 0.1710 0.7017 0.1826 0.053 Uiso 1 1 calc R
C4 C 0.3381(8) 0.5881(11) 0.2914(8) 0.035(2) Uani 1 1 d .
H4 H 0.3613 0.5217 0.3623 0.042 Uiso 1 1 calc R
C5 C 0.3805(8) 0.4960(11) 0.2036(8) 0.036(2) Uani 1 1 d .
H5 H 0.4771 0.4808 0.2402 0.044 Uiso 1 1 calc R
C6 C 0.3170(8) 0.3267(11) 0.1820(7) 0.033(2) Uani 1 1 d .
C7 C 0.4080(13) 0.0998(15) 0.1297(10) 0.072(4) Uani 1 1 d .
H7A H 0.4750 0.0835 0.0973 0.086 Uiso 1 1 calc R
H7B H 0.3471 0.0077 0.1080 0.086 Uiso 1 1 calc R
C8 C 0.4709(10) 0.1182(13) 0.2590(10) 0.061(3) Uani 1 1 d .
H8A H 0.4794 0.0132 0.2979 0.074 Uiso 1 1 calc R
H8B H 0.5580 0.1686 0.2833 0.074 Uiso 1 1 calc R
C9 C 0.3500(10) 0.5931(13) 0.0905(9) 0.055(3) Uani 1 1 d .
H9A H 0.2565 0.6163 0.0552 0.083 Uiso 1 1 calc R
H9B H 0.3756 0.5299 0.0374 0.083 Uiso 1 1 calc R
H9C H 0.3990 0.6941 0.1082 0.083 Uiso 1 1 calc R
C10 C 0.2087(8) -0.0238(11) 0.6415(9) 0.039(2) Uani 1 1 d .
C11 C 0.2073(10) -0.1014(14) 0.5468(10) 0.054(3) Uani 1 1 d .
H11 H 0.2180 -0.2146 0.5505 0.064 Uiso 1 1 calc R
C12 C 0.1897(11) -0.0177(14) 0.4351(9) 0.054(3) Uani 1 1 d .
H12A H 0.1007 -0.0395 0.3779 0.065 Uiso 1 1 calc R
H12B H 0.2525 -0.0628 0.4053 0.065 Uiso 1 1 calc R
C13 C 0.2102(8) 0.1664(12) 0.4497(7) 0.040(2) Uani 1 1 d .
H13 H 0.1695 0.2172 0.3723 0.048 Uiso 1 1 calc R
C14 C 0.1448(8) 0.2385(11) 0.5271(7) 0.035(2) Uani 1 1 d .
H14 H 0.0496 0.2143 0.4889 0.042 Uiso 1 1 calc R
C15 C 0.1936(7) 0.1585(12) 0.6484(7) 0.0310(19) Uani 1 1 d .
C16 C 0.1638(10) 0.2657(14) 0.8101(8) 0.057(3) Uani 1 1 d .
H16A H 0.1666 0.1881 0.8701 0.069 Uiso 1 1 calc R
H16B H 0.1189 0.3642 0.8189 0.069 Uiso 1 1 calc R
C17 C 0.2983(11) 0.3041(18) 0.8195(10) 0.077(4) Uani 1 1 d .
H17A H 0.3086 0.4214 0.8136 0.093 Uiso 1 1 calc R
H17B H 0.3634 0.2667 0.8940 0.093 Uiso 1 1 calc R
C18 C 0.1577(10) 0.4230(12) 0.5346(10) 0.051(3) Uani 1 1 d .
H18A H 0.2499 0.4528 0.5614 0.076 Uiso 1 1 calc R
H18B H 0.1213 0.4637 0.5884 0.076 Uiso 1 1 calc R
H18C H 0.1100 0.4697 0.4586 0.076 Uiso 1 1 calc R
O1 O 0.4036(7) 0.7433(8) 0.3223(7) 0.0563(19) Uani 1 1 d .
H1 H 0.4788 0.7300 0.3723 0.084 Uiso 1 1 calc R
O2 O 0.3391(6) 0.2487(8) 0.0897(5) 0.0468(17) Uani 1 1 d .
O3 O 0.3801(6) 0.2215(8) 0.2825(5) 0.0411(16) Uani 1 1 d .
O4 O 0.3491(6) 0.2059(9) 0.4973(5) 0.0525(19) Uani 1 1 d .
H4A H 0.3737 0.2234 0.4438 0.079 Uiso 1 1 calc R
O5 O 0.3161(5) 0.2233(8) 0.7275(5) 0.0423(17) Uani 1 1 d .
O6 O 0.0969(5) 0.1973(7) 0.6976(5) 0.0416(17) Uani 1 1 d .

loop_
_atom_site_aniso_label
_atom_site_aniso_U_11
_atom_site_aniso_U_22
_atom_site_aniso_U_33
_atom_site_aniso_U_23
_atom_site_aniso_U_13
_atom_site_aniso_U_12
Br1 0.0593(7) 0.0670(8) 0.0604(7) -0.0183(6) 0.0165(5) -0.0298(6)
Br2 0.1064(11) 0.0695(9) 0.0986(11) 0.0438(8) 0.0679(9) 0.0324(8)
C1 0.039(5) 0.044(6) 0.038(6) -0.003(5) 0.014(4) -0.005(5)
C2 0.021(5) 0.074(8) 0.048(7) 0.003(5) 0.013(5) -0.001(5)
C3 0.050(5) 0.043(7) 0.042(6) -0.008(5) 0.020(4) 0.001(5)
C4 0.039(5) 0.029(5) 0.035(6) -0.002(4) 0.011(4) -0.003(4)
C5 0.035(5) 0.034(6) 0.039(6) 0.006(4) 0.014(4) -0.001(4)
C6 0.034(5) 0.035(6) 0.026(5) -0.002(4) 0.008(4) 0.001(4)
C7 0.119(10) 0.043(8) 0.064(8) -0.010(6) 0.046(7) 0.017(7)
C8 0.063(6) 0.043(7) 0.089(9) 0.005(6) 0.042(6) 0.022(6)
C9 0.071(7) 0.048(7) 0.051(7) 0.011(5) 0.028(5) -0.005(5)
C10 0.034(5) 0.032(6) 0.055(7) 0.009(5) 0.022(5) -0.001(4)
C11 0.052(6) 0.044(7) 0.070(8) -0.009(6) 0.030(6) -0.002(5)
C12 0.064(7) 0.063(8) 0.040(7) -0.016(5) 0.024(5) 0.001(6)
C13 0.043(5) 0.054(7) 0.024(5) -0.001(5) 0.014(4) 0.005(5)
C14 0.031(5) 0.047(6) 0.024(5) -0.003(4) 0.006(4) -0.001(4)
C15 0.027(4) 0.034(5) 0.035(5) -0.008(5) 0.015(4) -0.001(4)
C16 0.070(7) 0.077(8) 0.031(6) -0.012(5) 0.027(5) 0.001(6)
C17 0.062(7) 0.122(13) 0.057(8) -0.043(8) 0.033(6) -0.027(7)
C18 0.054(6) 0.042(6) 0.059(7) 0.003(5) 0.026(6) -0.002(5)
O1 0.051(4) 0.037(4) 0.071(6) -0.013(3) 0.014(4) -0.005(3)
O2 0.067(5) 0.041(4) 0.036(4) -0.002(3) 0.024(3) 0.003(3)
O3 0.048(4) 0.045(4) 0.033(4) 0.004(3) 0.018(3) 0.003(3)
O4 0.044(4) 0.085(6) 0.035(4) 0.000(4) 0.022(3) -0.005(3)
O5 0.026(3) 0.067(5) 0.035(4) -0.006(3) 0.011(3) -0.007(3)
O6 0.032(3) 0.055(5) 0.040(4) -0.008(3) 0.016(3) 0.001(3)

loop_
_atom_type_symbol
_atom_type_description
_atom_type_scat_dispersion_real
_atom_type_scat_dispersion_imag
_atom_type_scat_source
C C 0.0033 0.0016 'International Tables Vol C Tables 4.2.6.8 and 6.1.1.4'
H H 0.0000 0.0000 'International Tables Vol C Tables 4.2.6.8 and 6.1.1.4'
O O 0.0106 0.0060 'International Tables Vol C Tables 4.2.6.8 and 6.1.1.4'
Br Br -0.2901 2.4595 'International Tables Vol C Tables 4.2.6.8 and 6.1.1.4'

loop_
_geom_angle_atom_site_label_1
_geom_angle_atom_site_label_2
_geom_angle_atom_site_label_3
_geom_angle
C2 C1 C6 124.5(9)
C2 C1 Br1 119.4(7)
C6 C1 Br1 116.1(7)
C1 C2 C3 122.6(8)
C1 C2 H2 118.7
C3 C2 H2 118.7
C2 C3 C4 112.5(8)
C2 C3 H3A 109.1
C4 C3 H3A 109.1
C2 C3 H3B 109.1
C4 C3 H3B 109.1
H3A C3 H3B 107.8
O1 C4 C3 108.9(7)
O1 C4 C5 111.5(8)
C3 C4 C5 110.0(7)
O1 C4 H4 108.8
C3 C4 H4 108.8
C5 C4 H4 108.8
C6 C5 C9 112.8(7)
C6 C5 C4 109.1(7)
C9 C5 C4 112.2(8)
C6 C5 H5 107.5
C9 C5 H5 107.5
C4 C5 H5 107.5
O2 C6 O3 104.9(7)
O2 C6 C1 112.5(7)
O3 C6 C1 107.7(7)
O2 C6 C5 110.0(7)
O3 C6 C5 110.8(7)
C1 C6 C5 110.7(7)
O2 C7 C8 104.5(8)
O2 C7 H7A 110.8
C8 C7 H7A 110.8
O2 C7 H7B 110.8
C8 C7 H7B 110.8
H7A C7 H7B 108.9
O3 C8 C7 102.6(8)
O3 C8 H8A 111.3
C7 C8 H8A 111.3
O3 C8 H8B 111.3
C7 C8 H8B 111.3
H8A C8 H8B 109.2
C5 C9 H9A 109.5
C5 C9 H9B 109.5
H9A C9 H9B 109.5
C5 C9 H9C 109.5
H9A C9 H9C 109.5
H9B C9 H9C 109.5
C11 C10 C15 124.0(9)
C11 C10 Br2 120.0(8)
C15 C10 Br2 116.0(7)
C10 C11 C12 123.8(10)
C10 C11 H11 118.1
C12 C11 H11 118.1
C11 C12 C13 112.5(8)
C11 C12 H12A 109.1
C13 C12 H12A 109.1
C11 C12 H12B 109.1
C13 C12 H12B 109.1
H12A C12 H12B 107.8
O4 C13 C14 109.5(7)
O4 C13 C12 110.8(8)
C14 C13 C12 112.0(8)
O4 C13 H13 108.1
C14 C13 H13 108.1
C12 C13 H13 108.1
C18 C14 C13 111.7(8)
C18 C14 C15 112.1(8)
C13 C14 C15 112.7(7)
C18 C14 H14 106.6
C13 C14 H14 106.6
C15 C14 H14 106.6
O5 C15 O6 105.8(6)
O5 C15 C10 108.3(7)
O6 C15 C10 110.9(7)
O5 C15 C14 113.2(7)
O6 C15 C14 106.9(6)
C10 C15 C14 111.7(7)
O6 C16 C17 106.3(8)
O6 C16 H16A 110.5
C17 C16 H16A 110.5
O6 C16 H16B 110.5
C17 C16 H16B 110.5
H16A C16 H16B 108.7
O5 C17 C16 106.8(8)
O5 C17 H17A 110.4
C16 C17 H17A 110.4
O5 C17 H17B 110.4
C16 C17 H17B 110.4
H17A C17 H17B 108.6
C14 C18 H18A 109.5
C14 C18 H18B 109.5
H18A C18 H18B 109.5
C14 C18 H18C 109.5
H18A C18 H18C 109.5
H18B C18 H18C 109.5
C4 O1 H1 109.5
C6 O2 C7 109.8(7)
C8 O3 C6 108.1(7)
C13 O4 H4A 109.5
C17 O5 C15 110.4(7)
C16 O6 C15 108.8(6)

loop_
_geom_bond_atom_site_label_1
_geom_bond_atom_site_label_2
_geom_bond_distance
Br1 C1 1.906(10)
Br2 C10 1.899(9)
C1 C2 1.312(13)
C1 C6 1.483(12)
C2 C3 1.481(14)
C2 H2 0.9300
C3 C4 1.485(12)
C3 H3A 0.9700
C3 H3B 0.9700
C4 O1 1.431(11)
C4 C5 1.536(13)
C4 H4 0.9800
C5 C6 1.522(13)
C5 C9 1.531(13)
C5 H5 0.9800
C6 O2 1.411(10)
C6 O3 1.448(10)
C7 O2 1.414(13)
C7 C8 1.486(15)
C7 H7A 0.9700
C7 H7B 0.9700
C8 O3 1.416(11)
C8 H8A 0.9700
C8 H8B 0.9700
C9 H9A 0.9600
C9 H9B 0.9600
C9 H9C 0.9600
C10 C11 1.331(13)
C10 C15 1.503(13)
C11 C12 1.489(14)
C11 H11 0.9300
C12 C13 1.521(14)
C12 H12A 0.9700
C12 H12B 0.9700
C13 O4 1.433(10)
C13 C14 1.520(12)
C13 H13 0.9800
C14 C18 1.512(13)
C14 C15 1.534(12)
C14 H14 0.9800
C15 O5 1.417(9)
C15 O6 1.444(9)
C16 O6 1.414(11)
C16 C17 1.460(14)
C16 H16A 0.9700
C16 H16B 0.9700
C17 O5 1.396(12)
C17 H17A 0.9700
C17 H17B 0.9700
C18 H18A 0.9600
C18 H18B 0.9600
C18 H18C 0.9600
O1 H1 0.8200
O4 H4A 0.8200

loop_
_geom_torsion_atom_site_label_1
_geom_torsion_atom_site_label_2
_geom_torsion_atom_site_label_3
_geom_torsion_atom_site_label_4
_geom_torsion
C6 C1 C2 C3 -1.3(16)
Br1 C1 C2 C3 177.4(7)
C1 C2 C3 C4 -14.6(14)
C2 C3 C4 O1 168.9(8)
C2 C3 C4 C5 46.4(11)
O1 C4 C5 C6 175.2(7)
C3 C4 C5 C6 -63.8(9)
O1 C4 C5 C9 -58.9(9)
C3 C4 C5 C9 62.0(10)
C2 C1 C6 O2 -139.5(9)
Br1 C1 C6 O2 41.8(9)
C2 C1 C6 O3 105.4(10)
Br1 C1 C6 O3 -73.3(8)
C2 C1 C6 C5 -15.9(12)
Br1 C1 C6 C5 165.4(6)
C9 C5 C6 O2 46.3(10)
C4 C5 C6 O2 171.8(7)
C9 C5 C6 O3 161.9(7)
C4 C5 C6 O3 -72.6(8)
C9 C5 C6 C1 -78.6(9)
C4 C5 C6 C1 46.8(9)
O2 C7 C8 O3 30.5(12)
C15 C10 C11 C12 -0.4(15)
Br2 C10 C11 C12 178.3(7)
C10 C11 C12 C13 15.3(14)
C11 C12 C13 O4 80.1(9)
C11 C12 C13 C14 -42.5(11)
O4 C13 C14 C18 60.6(10)
C12 C13 C14 C18 -176.1(8)
O4 C13 C14 C15 -66.7(9)
C12 C13 C14 C15 56.6(10)
C11 C10 C15 O5 -112.2(9)
Br2 C10 C15 O5 69.1(7)
C11 C10 C15 O6 132.1(9)
Br2 C10 C15 O6 -46.6(8)
C11 C10 C15 C14 13.1(12)
Br2 C10 C15 C14 -165.6(5)
C18 C14 C15 O5 -45.0(10)
C13 C14 C15 O5 82.0(9)
C18 C14 C15 O6 71.0(9)
C13 C14 C15 O6 -161.9(7)
C18 C14 C15 C10 -167.5(8)
C13 C14 C15 C10 -40.5(9)
O6 C16 C17 O5 -13.9(13)
O3 C6 O2 C7 2.0(9)
C1 C6 O2 C7 -114.8(9)
C5 C6 O2 C7 121.3(9)
C8 C7 O2 C6 -20.4(11)
C7 C8 O3 C6 -30.1(10)
O2 C6 O3 C8 18.4(9)
C1 C6 O3 C8 138.5(8)
C5 C6 O3 C8 -100.3(8)
C16 C17 O5 C15 10.0(13)
O6 C15 O5 C17 -2.1(10)
C10 C15 O5 C17 -121.0(9)
C14 C15 O5 C17 114.6(9)
C17 C16 O6 C15 12.9(12)
O5 C15 O6 C16 -7.0(9)
C10 C15 O6 C16 110.3(8)
C14 C15 O6 C16 -127.8(8)
